data_9008178
loop_
_publ_author_name
'Waldrop, L.'

_publ_section_title
;
 The crystal structure of triplite, (Mn,Fe)2FPO4
;
_journal_name_full 'Zeitschrift fur Kristallographie'
_journal_page_first 1
_journal_page_last 14
_journal_paper_doi 10.1524/zkri.1969.130.1-6.1
_journal_volume 130
_journal_year 1969
_chemical_compound_source 'Mica Lode, Colorado, USA'
_chemical_formula_sum 'Ca0.1 F Fe0.25 Mg0.7 Mn0.95 O4 P'
_chemical_name_mineral Triplite
_space_group_IT_number 15
_symmetry_space_group_name_Hall '-I 2ya'
_symmetry_space_group_name_H-M 'I 1 2/a 1'
_cell_angle_alpha 90
_cell_angle_beta 107.093
_cell_angle_gamma 90
_cell_length_a 12.065
_cell_length_b 6.454
_cell_length_c 9.937
_cell_formula_units_Z 8
_cell_volume 739.591
_database_code_amcsd 0010694
_exptl_crystal_density_diffrn 3.613
_cod_original_formula_sum '(Mn.95 Fe.25 Ca.1 Mg.7) P O4 F'
_cod_database_code 9008178

loop_
_space_group_symop_operation_xyz
x,y,z
1/2+x,1/2+y,1/2+z
1/2-x,y,-z
-x,1/2+y,1/2-z
1/2+x,-y,z
+x,1/2-y,1/2+z
-x,-y,-z
1/2-x,1/2-y,1/2-z

loop_
_atom_site_label
_atom_site_fract_x
_atom_site_fract_y
_atom_site_fract_z
_atom_site_occupancy
_atom_site_U_iso_or_equiv
Mn1 0.19270 0.98150 0.19210 0.56000 0.00836
Fe1 0.19270 0.98150 0.19210 0.15000 0.00836
Ca1 0.19270 0.98150 0.19210 0.05000 0.00836
Mg1 0.19270 0.98150 0.19210 0.24000 0.00836
Mn2 0.09310 0.14420 0.45030 0.39000 0.00874
Fe2 0.09310 0.14420 0.45030 0.10000 0.00874
Ca2 0.09310 0.14420 0.45030 0.05000 0.00874
Mg2 0.09310 0.14420 0.45030 0.46000 0.00874
P 0.07430 0.65460 0.37980 1.00000 0.00633
O1 0.05560 0.83010 0.47520 1.00000 0.00912
O2 0.96060 0.60660 0.26660 1.00000 0.00975
O3 0.16730 0.71240 0.30910 1.00000 0.01039
O4 0.11650 0.46300 0.47390 1.00000 0.00747
F1 0.25910 0.12270 0.39470 0.50000 0.01722
F2 0.27860 0.16940 0.35210 0.50000 0.01811

loop_
_cod_related_entry_id
_cod_related_entry_database
_cod_related_entry_code
1 AMCSD 0010694
